data_7101963
loop_
_publ_author_name
'Poyatos, Macarena'
'McNamara, William'
'Incarvito, Chris'
'Peris, Eduardo'
'Crabtree, Robert H'

_publ_section_title
;
 A planar chelating bitriazole N-heterocyclic carbene ligand and its
 rhodium(III) and dirhodium(II) complexes.
;
_journal_issue 22
_journal_name_full 'Chemical communications (Cambridge, England)'
_journal_page_first 2267
_journal_page_last 2269
_journal_paper_doi 10.1039/b705246d
_journal_year 2007
_chemical_formula_sum 'C26 H37 B4 F16 N19 Rh2'
_chemical_formula_weight 1168.81
_chemical_name_systematic
;
?
;
_space_group_IT_number 14
_symmetry_cell_setting monoclinic
_symmetry_space_group_name_Hall '-P 2ybc'
_symmetry_space_group_name_H-M 'P 1 21/c 1'
_atom_sites_solution_hydrogens geom
_atom_sites_solution_primary direct
_atom_sites_solution_secondary difmap
_audit_creation_method SHELXL-97
_cell_angle_alpha 90.00
_cell_angle_beta 99.01(3)
_cell_angle_gamma 90.00
_cell_formula_units_Z 4
_cell_length_a 20.137(4)
_cell_length_b 11.200(2)
_cell_length_c 19.736(4)
_cell_measurement_temperature 173(2)
_cell_volume 4396.3(15)
_computing_cell_refinement Denzo
_computing_data_collection 'Nonius Collect'
_computing_data_reduction Denzo
_computing_molecular_graphics 'Bruker SHELXTL'
_computing_publication_material 'Bruker SHELXTL'
_computing_structure_refinement 'SHELXL-97 (Sheldrick, 1997)'
_computing_structure_solution 'SHELXS-97 (Sheldrick, 1990)'
_diffrn_ambient_temperature 173(2)
_diffrn_measured_fraction_theta_full 0.992
_diffrn_measured_fraction_theta_max 0.992
_diffrn_measurement_device_type 'Nonius KappaCCD'
_diffrn_measurement_method '\w scans'
_diffrn_radiation_monochromator graphite
_diffrn_radiation_source 'fine-focus sealed tube'
_diffrn_radiation_type MoK\a
_diffrn_radiation_wavelength 0.71073
_diffrn_reflns_av_R_equivalents 0.0453
_diffrn_reflns_av_sigmaI/netI 0.0764
_diffrn_reflns_limit_h_max 27
_diffrn_reflns_limit_h_min -27
_diffrn_reflns_limit_k_max 15
_diffrn_reflns_limit_k_min -15
_diffrn_reflns_limit_l_max 26
_diffrn_reflns_limit_l_min -26
_diffrn_reflns_number 20259
_diffrn_reflns_theta_full 29.01
_diffrn_reflns_theta_max 29.01
_diffrn_reflns_theta_min 2.26
_exptl_absorpt_coefficient_mu 0.867
_exptl_absorpt_correction_T_max 0.9339
_exptl_absorpt_correction_T_min 0.8810
_exptl_absorpt_correction_type none
_exptl_crystal_colour 'pale yellow'
_exptl_crystal_density_diffrn 1.766
_exptl_crystal_density_method 'not measured'
_exptl_crystal_description plate
_exptl_crystal_F_000 2320
_exptl_crystal_size_max 0.15
_exptl_crystal_size_mid 0.15
_exptl_crystal_size_min 0.08
_refine_diff_density_max 0.721
_refine_diff_density_min -0.841
_refine_diff_density_rms 0.111
_refine_ls_extinction_method none
_refine_ls_goodness_of_fit_ref 0.996
_refine_ls_hydrogen_treatment mixed
_refine_ls_matrix_type full
_refine_ls_number_parameters 615
_refine_ls_number_reflns 11606
_refine_ls_number_restraints 0
_refine_ls_restrained_S_all 0.996
_refine_ls_R_factor_all 0.0814
_refine_ls_R_factor_gt 0.0445
_refine_ls_shift/su_max 0.484
_refine_ls_shift/su_mean 0.015
_refine_ls_structure_factor_coef Fsqd
_refine_ls_weighting_details 'calc w=1/[\s^2^(Fo^2^)+(0.0534P)^2^+0.0000P] where P=(Fo^2^+2Fc^2^)/3'
_refine_ls_weighting_scheme calc
_refine_ls_wR_factor_gt 0.0968
_refine_ls_wR_factor_ref 0.1084
_reflns_number_gt 8005
_reflns_number_total 11606
_reflns_threshold_expression >2sigma(I)
_cod_data_source_file b705246d.txt
_cod_data_source_block crabtree_mpl02
_cod_depositor_comments
;
The following automatic conversions were performed:
'_symmetry_cell_setting' value 'Monoclinic' changed to 'monoclinic'
according to '/home/saulius/struct/CIF-dictionaries/cif_core.dic'
dictionary named 'cif_core.dic' version 2.4.1 from 2010-06-29.

Automatic conversion script
Id: cif_fix_enum 1527 2010-12-29 10:47:43Z saulius 
;
_cod_original_sg_symbol_H-M P2(1)/c
_cod_database_code 7101963

loop_
_symmetry_equiv_pos_as_xyz
'x, y, z'
'-x, y+1/2, -z+1/2'
'-x, -y, -z'
'x, -y-1/2, z-1/2'

loop_
_atom_site_label
_atom_site_type_symbol
_atom_site_fract_x
_atom_site_fract_y
_atom_site_fract_z
_atom_site_U_iso_or_equiv
_atom_site_adp_type
_atom_site_occupancy
_atom_site_symmetry_multiplicity
_atom_site_calc_flag
_atom_site_refinement_flags
Rh1 Rh 0.781039(12) 0.18180(2) 0.282183(13) 0.02017(7) Uani 1 1 d .
Rh2 Rh 0.679963(12) 0.16307(2) 0.352553(13) 0.01931(7) Uani 1 1 d .
N1 N 0.84706(14) 0.2096(3) 0.37246(16) 0.0314(7) Uani 1 1 d .
N2 N 0.80256(13) 0.0017(2) 0.29875(14) 0.0254(6) Uani 1 1 d .
N3 N 0.86698(13) 0.1793(2) 0.22868(15) 0.0283(6) Uani 1 1 d .
N4 N 0.66826(12) 0.0743(2) 0.18468(13) 0.0204(6) Uani 1 1 d .
N5 N 0.66514(14) 0.1596(3) 0.08519(15) 0.0305(7) Uani 1 1 d .
N6 N 0.71612(13) 0.2052(2) 0.13413(14) 0.0240(6) Uani 1 1 d .
N7 N 0.65620(12) -0.0091(2) 0.23231(13) 0.0205(6) Uani 1 1 d .
N8 N 0.64034(14) -0.1851(2) 0.27394(15) 0.0290(6) Uani 1 1 d .
N9 N 0.64511(13) -0.0971(2) 0.32373(14) 0.0233(6) Uani 1 1 d .
N10 N 0.70074(12) 0.4110(2) 0.26335(14) 0.0225(6) Uani 1 1 d .
N11 N 0.77199(13) 0.5567(2) 0.28549(16) 0.0324(7) Uani 1 1 d .
N12 N 0.80388(13) 0.4471(2) 0.28658(14) 0.0267(6) Uani 1 1 d .
N13 N 0.63914(12) 0.3546(2) 0.24889(13) 0.0202(6) Uani 1 1 d .
N14 N 0.53396(13) 0.3312(2) 0.20688(14) 0.0272(6) Uani 1 1 d .
N15 N 0.55664(12) 0.2445(2) 0.25481(14) 0.0228(6) Uani 1 1 d .
N16 N 0.74404(13) 0.0695(2) 0.42636(14) 0.0257(6) Uani 1 1 d .
N17 N 0.70805(13) 0.3195(2) 0.40596(14) 0.0238(6) Uani 1 1 d .
N18 N 0.60229(14) 0.1551(2) 0.41736(14) 0.0269(6) Uani 1 1 d .
C1 C 0.89065(19) 0.2197(4) 0.4154(2) 0.0397(9) Uani 1 1 d .
C2 C 0.9481(2) 0.2330(5) 0.4719(2) 0.0686(14) Uani 1 1 d .
H2A H 0.9442 0.3092 0.4954 0.103 Uiso 1 1 calc R
H2B H 0.9903 0.2316 0.4530 0.103 Uiso 1 1 calc R
H2C H 0.9477 0.1672 0.5045 0.103 Uiso 1 1 calc R
C3 C 0.82502(17) -0.0868(3) 0.3157(2) 0.0334(8) Uani 1 1 d .
C4 C 0.8533(2) -0.2019(3) 0.3390(3) 0.0580(13) Uani 1 1 d .
H4A H 0.8315 -0.2308 0.3769 0.087 Uiso 1 1 calc R
H4B H 0.9017 -0.1933 0.3546 0.087 Uiso 1 1 calc R
H4C H 0.8458 -0.2592 0.3010 0.087 Uiso 1 1 calc R
C5 C 0.91031(17) 0.1560(3) 0.20212(19) 0.0300(8) Uani 1 1 d .
C6 C 0.96670(19) 0.1246(4) 0.1673(2) 0.0493(11) Uani 1 1 d .
H6A H 1.0017 0.0852 0.1997 0.074 Uiso 1 1 calc R
H6B H 0.9851 0.1971 0.1496 0.074 Uiso 1 1 calc R
H6C H 0.9512 0.0703 0.1291 0.074 Uiso 1 1 calc R
C7 C 0.71996(14) 0.1540(3) 0.19547(16) 0.0203(6) Uani 1 1 d .
C8 C 0.63710(16) 0.0791(3) 0.11816(18) 0.0279(7) Uani 1 1 d .
H8A H 0.6003 0.0305 0.0989 0.034 Uiso 1 1 calc R
C9 C 0.75888(18) 0.2964(3) 0.10995(19) 0.0357(9) Uani 1 1 d .
H9A H 0.7919 0.3244 0.1485 0.053 Uiso 1 1 calc R
H9B H 0.7310 0.3637 0.0907 0.053 Uiso 1 1 calc R
H9C H 0.7823 0.2622 0.0745 0.053 Uiso 1 1 calc R
C10 C 0.65623(15) 0.0124(3) 0.30079(16) 0.0218(7) Uani 1 1 d .
C11 C 0.64818(16) -0.1277(3) 0.21840(18) 0.0277(7) Uani 1 1 d .
H11A H 0.6483 -0.1633 0.1747 0.033 Uiso 1 1 calc R
C12 C 0.63651(18) -0.1358(3) 0.39237(18) 0.0325(8) Uani 1 1 d .
H12A H 0.6768 -0.1789 0.4136 0.049 Uiso 1 1 calc R
H12B H 0.5973 -0.1886 0.3893 0.049 Uiso 1 1 calc R
H12C H 0.6296 -0.0659 0.4203 0.049 Uiso 1 1 calc R
C13 C 0.76207(16) 0.3552(3) 0.27438(17) 0.0238(7) Uani 1 1 d .
C14 C 0.70888(17) 0.5318(3) 0.27192(18) 0.0276(7) Uani 1 1 d .
H14A H 0.6734 0.5884 0.2684 0.033 Uiso 1 1 calc R
C15 C 0.87752(16) 0.4479(3) 0.2971(2) 0.0414(10) Uani 1 1 d .
H15A H 0.8945 0.4874 0.3407 0.062 Uiso 1 1 calc R
H15B H 0.8931 0.4913 0.2594 0.062 Uiso 1 1 calc R
H15C H 0.8942 0.3656 0.2982 0.062 Uiso 1 1 calc R
C16 C 0.62111(14) 0.2560(3) 0.28245(16) 0.0200(7) Uani 1 1 d .
C17 C 0.58630(15) 0.3972(3) 0.20436(17) 0.0272(7) Uani 1 1 d .
H17A H 0.5875 0.4651 0.1757 0.033 Uiso 1 1 calc R
C18 C 0.50755(16) 0.1578(3) 0.27186(19) 0.0301(8) Uani 1 1 d .
H18A H 0.5305 0.0832 0.2871 0.045 Uiso 1 1 calc R
H18B H 0.4740 0.1424 0.2312 0.045 Uiso 1 1 calc R
H18C H 0.4852 0.1898 0.3087 0.045 Uiso 1 1 calc R
C19 C 0.77916(19) 0.0166(3) 0.4656(2) 0.0377(9) Uani 1 1 d .
C20 C 0.8268(2) -0.0521(4) 0.5142(2) 0.0661(14) Uani 1 1 d .
H20A H 0.8053 -0.1259 0.5263 0.099 Uiso 1 1 calc R
H20B H 0.8406 -0.0046 0.5557 0.099 Uiso 1 1 calc R
H20C H 0.8664 -0.0718 0.4931 0.099 Uiso 1 1 calc R
C21 C 0.71252(15) 0.4077(3) 0.43363(17) 0.0271(7) Uani 1 1 d .
C22 C 0.71766(19) 0.5229(3) 0.4684(2) 0.0395(9) Uani 1 1 d .
H22A H 0.7401 0.5801 0.4419 0.059 Uiso 1 1 calc R
H22B H 0.7438 0.5140 0.5143 0.059 Uiso 1 1 calc R
H22C H 0.6725 0.5521 0.4722 0.059 Uiso 1 1 calc R
C23 C 0.56617(17) 0.1740(3) 0.45415(18) 0.0283(8) Uani 1 1 d .
C24 C 0.51825(19) 0.1986(4) 0.5013(2) 0.0443(10) Uani 1 1 d .
H24A H 0.5037 0.2820 0.4964 0.066 Uiso 1 1 calc R
H24B H 0.5400 0.1841 0.5486 0.066 Uiso 1 1 calc R
H24C H 0.4791 0.1460 0.4904 0.066 Uiso 1 1 calc R
B1 B 0.8958(3) -0.0836(5) -0.0186(3) 0.0563(14) Uani 1 1 d .
F1 F 0.93396(19) -0.0694(4) 0.04602(19) 0.1191(13) Uani 1 1 d .
F2 F 0.86291(17) 0.0227(3) -0.0372(2) 0.1161(14) Uani 1 1 d .
F3 F 0.93747(13) -0.1113(3) -0.06419(14) 0.0748(8) Uani 1 1 d .
F4 F 0.84970(15) -0.1726(2) -0.01452(16) 0.0700(8) Uani 1 1 d .
B2 B 1.0176(3) -0.0323(5) 0.3479(3) 0.0517(13) Uani 1 1 d .
F5 F 1.02858(18) 0.0828(3) 0.33447(18) 0.1052(12) Uani 1 1 d .
F6 F 1.07758(15) -0.0923(3) 0.36892(17) 0.0965(11) Uani 1 1 d .
F7 F 0.97955(16) -0.0405(3) 0.39988(15) 0.0855(9) Uani 1 1 d .
F8 F 0.98489(13) -0.0881(2) 0.28986(13) 0.0680(8) Uani 1 1 d .
B3 B 0.5388(2) 0.4963(4) 0.3887(2) 0.0378(10) Uani 1 1 d .
F9 F 0.58972(10) 0.4988(2) 0.34800(11) 0.0459(6) Uani 1 1 d .
F10 F 0.51354(11) 0.6101(2) 0.39167(13) 0.0538(6) Uani 1 1 d .
F11 F 0.56449(12) 0.4570(3) 0.45356(13) 0.0626(7) Uani 1 1 d .
F12 F 0.48835(12) 0.4213(2) 0.35989(16) 0.0735(8) Uani 1 1 d .
B4 B 0.6577(3) -0.1131(4) 0.5890(3) 0.0449(12) Uani 1 1 d .
F13 F 0.61870(14) -0.1417(2) 0.63835(13) 0.0619(7) Uani 1 1 d .
F14 F 0.62823(18) -0.0186(3) 0.55171(16) 0.0936(10) Uani 1 1 d .
F15 F 0.66187(18) -0.2073(3) 0.54897(16) 0.1015(12) Uani 1 1 d .
F16 F 0.71977(16) -0.0787(4) 0.62320(18) 0.1076(12) Uani 1 1 d .
C25 C 0.8706(2) -0.2242(5) 0.1556(3) 0.0730(15) Uani 1 1 d .
H25A H 0.8544 -0.2978 0.1744 0.109 Uiso 1 1 calc R
H25B H 0.9080 -0.1915 0.1881 0.109 Uiso 1 1 calc R
H25C H 0.8861 -0.2417 0.1120 0.109 Uiso 1 1 calc R
C26 C 0.8157(2) -0.1366(4) 0.1442(2) 0.0553(12) Uani 1 1 d .
N19 N 0.7736(2) -0.0730(4) 0.1370(2) 0.0704(13) Uani 1 1 d .

loop_
_atom_site_aniso_label
_atom_site_aniso_U_11
_atom_site_aniso_U_22
_atom_site_aniso_U_33
_atom_site_aniso_U_23
_atom_site_aniso_U_13
_atom_site_aniso_U_12
Rh1 0.01638(12) 0.02153(13) 0.02262(14) -0.00188(10) 0.00309(10) 0.00001(9)
Rh2 0.01875(13) 0.02001(13) 0.01938(14) -0.00042(10) 0.00363(10) 0.00008(9)
N1 0.0242(15) 0.0372(17) 0.0301(17) -0.0067(13) -0.0041(13) 0.0029(13)
N2 0.0214(13) 0.0283(16) 0.0263(15) -0.0002(12) 0.0027(12) 0.0027(12)
N3 0.0204(14) 0.0351(16) 0.0298(17) -0.0013(13) 0.0052(13) -0.0033(12)
N4 0.0192(13) 0.0225(13) 0.0201(14) 0.0018(11) 0.0047(11) -0.0015(10)
N5 0.0313(16) 0.0355(17) 0.0234(16) 0.0020(13) 0.0001(13) -0.0020(13)
N6 0.0227(14) 0.0262(14) 0.0226(15) 0.0037(12) 0.0018(12) -0.0010(11)
N7 0.0206(13) 0.0181(13) 0.0224(14) -0.0003(11) 0.0027(11) -0.0005(10)
N8 0.0325(15) 0.0237(15) 0.0304(17) -0.0034(12) 0.0037(13) -0.0011(12)
N9 0.0259(14) 0.0211(14) 0.0238(15) -0.0005(11) 0.0062(12) -0.0023(11)
N10 0.0206(13) 0.0196(13) 0.0285(16) 0.0002(11) 0.0072(12) -0.0021(11)
N11 0.0286(15) 0.0230(15) 0.046(2) -0.0049(13) 0.0057(14) -0.0034(12)
N12 0.0234(14) 0.0228(14) 0.0343(17) -0.0045(12) 0.0052(12) -0.0035(11)
N13 0.0145(12) 0.0216(13) 0.0245(15) 0.0027(11) 0.0025(11) 0.0003(10)
N14 0.0258(14) 0.0285(15) 0.0261(16) 0.0045(12) 0.0004(12) 0.0028(12)
N15 0.0222(13) 0.0211(14) 0.0254(15) 0.0002(11) 0.0049(12) 0.0015(11)
N16 0.0258(14) 0.0293(15) 0.0213(15) 0.0015(12) 0.0018(12) 0.0037(12)
N17 0.0211(13) 0.0246(15) 0.0249(15) -0.0036(12) 0.0012(12) -0.0027(11)
N18 0.0296(15) 0.0284(15) 0.0241(16) 0.0024(12) 0.0080(13) 0.0005(12)
C1 0.037(2) 0.042(2) 0.040(2) -0.0072(18) 0.0076(19) -0.0018(18)
C2 0.057(3) 0.078(4) 0.060(3) -0.010(3) -0.027(3) -0.004(3)
C3 0.0254(18) 0.033(2) 0.040(2) -0.0050(17) -0.0004(16) -0.0038(16)
C4 0.059(3) 0.027(2) 0.084(4) 0.011(2) -0.003(3) 0.001(2)
C5 0.0258(18) 0.0325(19) 0.031(2) 0.0000(15) 0.0030(16) -0.0006(14)
C6 0.040(2) 0.059(3) 0.055(3) 0.006(2) 0.026(2) 0.016(2)
C7 0.0169(15) 0.0193(15) 0.0247(17) -0.0020(13) 0.0036(13) 0.0033(12)
C8 0.0219(16) 0.0341(19) 0.0262(19) -0.0008(15) -0.0008(14) -0.0032(14)
C9 0.0346(19) 0.040(2) 0.033(2) 0.0105(17) 0.0074(17) -0.0091(17)
C10 0.0206(15) 0.0211(16) 0.0240(18) 0.0006(13) 0.0049(13) -0.0004(12)
C11 0.0283(17) 0.0249(17) 0.030(2) -0.0025(14) 0.0047(15) -0.0018(14)
C12 0.043(2) 0.0273(18) 0.029(2) 0.0060(15) 0.0117(17) -0.0033(16)
C13 0.0226(16) 0.0221(16) 0.0273(18) -0.0041(13) 0.0056(14) -0.0022(13)
C14 0.0312(18) 0.0186(16) 0.034(2) 0.0014(14) 0.0082(16) -0.0009(14)
C15 0.0227(17) 0.038(2) 0.063(3) -0.007(2) 0.0061(18) -0.0080(16)
C16 0.0209(15) 0.0188(15) 0.0215(17) -0.0043(12) 0.0072(13) -0.0013(12)
C17 0.0260(17) 0.0279(18) 0.0271(19) 0.0040(14) 0.0021(15) 0.0017(14)
C18 0.0207(16) 0.0295(18) 0.040(2) 0.0023(16) 0.0034(15) -0.0056(14)
C19 0.043(2) 0.035(2) 0.034(2) -0.0077(17) 0.0043(19) -0.0022(18)
C20 0.079(3) 0.055(3) 0.053(3) -0.002(2) -0.025(3) 0.026(3)
C21 0.0234(16) 0.0325(19) 0.0257(19) 0.0008(15) 0.0050(14) -0.0009(14)
C22 0.047(2) 0.033(2) 0.038(2) -0.0148(17) 0.0068(18) -0.0066(17)
C23 0.0286(18) 0.0285(18) 0.0269(19) 0.0020(15) 0.0015(16) -0.0019(14)
C24 0.041(2) 0.058(3) 0.040(2) -0.006(2) 0.0257(19) -0.0023(19)
B1 0.059(3) 0.058(3) 0.056(4) 0.000(3) 0.023(3) 0.011(3)
F1 0.135(3) 0.148(4) 0.078(3) -0.040(2) 0.027(2) -0.038(3)
F2 0.092(2) 0.0546(19) 0.221(4) 0.040(2) 0.085(3) 0.0172(17)
F3 0.0623(17) 0.101(2) 0.065(2) 0.0116(17) 0.0216(15) 0.0172(16)
F4 0.084(2) 0.0453(16) 0.086(2) 0.0000(14) 0.0302(17) -0.0008(13)
B2 0.049(3) 0.053(3) 0.050(3) -0.001(3) -0.001(3) -0.014(2)
F5 0.138(3) 0.060(2) 0.113(3) 0.0081(19) 0.005(2) -0.042(2)
F6 0.0683(19) 0.122(3) 0.088(2) -0.035(2) -0.0225(18) 0.0219(19)
F7 0.099(2) 0.098(2) 0.063(2) -0.0105(17) 0.0234(17) -0.0128(19)
F8 0.0732(18) 0.0767(19) 0.0481(17) -0.0059(14) -0.0091(14) -0.0183(15)
B3 0.029(2) 0.044(3) 0.042(3) -0.005(2) 0.010(2) 0.0073(19)
F9 0.0391(12) 0.0599(15) 0.0404(13) 0.0004(11) 0.0114(10) 0.0175(11)
F10 0.0583(15) 0.0427(13) 0.0664(17) -0.0041(12) 0.0288(13) 0.0122(11)
F11 0.0543(15) 0.0858(19) 0.0502(16) 0.0233(14) 0.0161(13) 0.0042(14)
F12 0.0448(14) 0.0681(18) 0.105(2) -0.0332(16) 0.0046(15) -0.0088(13)
B4 0.053(3) 0.046(3) 0.036(3) 0.005(2) 0.008(2) -0.004(2)
F13 0.097(2) 0.0448(14) 0.0528(16) 0.0049(12) 0.0377(15) -0.0031(13)
F14 0.136(3) 0.071(2) 0.072(2) 0.0393(17) 0.0122(19) 0.0178(19)
F15 0.133(3) 0.100(2) 0.071(2) -0.0414(19) 0.014(2) 0.041(2)
F16 0.086(2) 0.136(3) 0.095(3) -0.001(2) -0.004(2) -0.030(2)
C25 0.076(4) 0.079(4) 0.060(3) 0.005(3) 0.001(3) 0.029(3)
C26 0.068(3) 0.063(3) 0.034(3) -0.005(2) 0.005(2) 0.013(3)
N19 0.078(3) 0.084(3) 0.047(3) -0.006(2) 0.003(2) 0.043(3)

loop_
_atom_type_symbol
_atom_type_description
_atom_type_scat_dispersion_real
_atom_type_scat_dispersion_imag
_atom_type_scat_source
C C 0.0033 0.0016 'International Tables Vol C Tables 4.2.6.8 and 6.1.1.4'
H H 0.0000 0.0000 'International Tables Vol C Tables 4.2.6.8 and 6.1.1.4'
N N 0.0061 0.0033 'International Tables Vol C Tables 4.2.6.8 and 6.1.1.4'
Rh Rh -1.1178 0.9187 'International Tables Vol C Tables 4.2.6.8 and 6.1.1.4'
B B 0.0013 0.0007 'International Tables Vol C Tables 4.2.6.8 and 6.1.1.4'
F F 0.0171 0.0103 'International Tables Vol C Tables 4.2.6.8 and 6.1.1.4'

loop_
_geom_angle_atom_site_label_1
_geom_angle_atom_site_label_2
_geom_angle_atom_site_label_3
_geom_angle
C7 Rh1 C13 90.06(13)
C7 Rh1 N1 178.74(12)
C13 Rh1 N1 90.54(13)
C7 Rh1 N2 93.99(11)
C13 Rh1 N2 175.46(12)
N1 Rh1 N2 85.46(11)
C7 Rh1 N3 90.70(12)
C13 Rh1 N3 97.70(12)
N1 Rh1 N3 88.12(11)
N2 Rh1 N3 84.34(10)
C7 Rh1 Rh2 90.95(9)
C13 Rh1 Rh2 87.92(9)
N1 Rh1 Rh2 90.19(8)
N2 Rh1 Rh2 89.95(7)
N3 Rh1 Rh2 174.15(7)
C16 Rh2 C10 91.03(12)
C16 Rh2 N16 178.22(11)
C10 Rh2 N16 90.29(12)
C16 Rh2 N17 89.80(11)
C10 Rh2 N17 178.06(11)
N16 Rh2 N17 88.84(10)
C16 Rh2 N18 91.49(11)
C10 Rh2 N18 97.47(11)
N16 Rh2 N18 89.52(11)
N17 Rh2 N18 84.26(10)
C16 Rh2 Rh1 90.98(9)
C10 Rh2 Rh1 86.59(9)
N16 Rh2 Rh1 87.91(8)
N17 Rh2 Rh1 91.65(7)
N18 Rh2 Rh1 175.21(7)
C1 N1 Rh1 168.9(3)
C3 N2 Rh1 166.3(3)
C5 N3 Rh1 167.2(3)
C7 N4 C8 110.4(3)
C7 N4 N7 123.5(3)
C8 N4 N7 125.5(3)
C8 N5 N6 103.9(3)
C7 N6 N5 113.8(3)
C7 N6 C9 130.1(3)
N5 N6 C9 116.0(3)
C11 N7 C10 110.6(3)
C11 N7 N4 123.7(3)
C10 N7 N4 125.5(2)
C11 N8 N9 104.0(3)
C10 N9 N8 114.1(3)
C10 N9 C12 129.6(3)
N8 N9 C12 116.3(3)
C13 N10 C14 110.1(3)
C13 N10 N13 125.6(2)
C14 N10 N13 124.3(3)
C14 N11 N12 104.6(3)
C13 N12 N11 113.9(3)
C13 N12 C15 129.0(3)
N11 N12 C15 117.0(3)
C17 N13 C16 111.0(2)
C17 N13 N10 124.1(3)
C16 N13 N10 124.6(2)
C17 N14 N15 104.1(3)
C16 N15 N14 114.1(3)
C16 N15 C18 128.4(3)
N14 N15 C18 117.5(2)
C19 N16 Rh2 178.5(3)
C21 N17 Rh2 168.9(3)
C23 N18 Rh2 165.9(3)
N1 C1 C2 179.9(6)
N2 C3 C4 178.7(4)
N3 C5 C6 179.6(4)
N6 C7 N4 101.9(3)
N6 C7 Rh1 131.4(2)
N4 C7 Rh1 126.7(2)
N5 C8 N4 109.9(3)
N9 C10 N7 101.4(3)
N9 C10 Rh2 130.0(2)
N7 C10 Rh2 128.1(2)
N8 C11 N7 109.8(3)
N12 C13 N10 101.8(3)
N12 C13 Rh1 129.6(2)
N10 C13 Rh1 128.1(2)
N11 C14 N10 109.5(3)
N15 C16 N13 101.3(3)
N15 C16 Rh2 132.5(2)
N13 C16 Rh2 126.2(2)
N14 C17 N13 109.6(3)
N16 C19 C20 177.4(4)
N17 C21 C22 179.0(4)
N18 C23 C24 179.2(4)
F3 B1 F4 111.5(4)
F3 B1 F2 110.0(4)
F4 B1 F2 109.9(4)
F3 B1 F1 108.9(4)
F4 B1 F1 108.1(5)
F2 B1 F1 108.5(5)
F5 B2 F7 109.8(5)
F5 B2 F8 110.1(4)
F7 B2 F8 109.8(4)
F5 B2 F6 111.2(4)
F7 B2 F6 107.8(4)
F8 B2 F6 108.1(4)
F12 B3 F10 109.3(3)
F12 B3 F11 109.7(4)
F10 B3 F11 110.1(4)
F12 B3 F9 109.6(3)
F10 B3 F9 108.3(3)
F11 B3 F9 109.8(3)
F15 B4 F14 110.9(4)
F15 B4 F16 112.1(4)
F14 B4 F16 109.2(4)
F15 B4 F13 109.3(4)
F14 B4 F13 108.2(4)
F16 B4 F13 107.0(4)
N19 C26 C25 177.8(6)

loop_
_geom_bond_atom_site_label_1
_geom_bond_atom_site_label_2
_geom_bond_distance
Rh1 C7 1.970(3)
Rh1 C13 1.980(3)
Rh1 N1 2.073(3)
Rh1 N2 2.078(3)
Rh1 N3 2.164(3)
Rh1 Rh2 2.6460(7)
Rh2 C16 1.972(3)
Rh2 C10 1.992(3)
Rh2 N16 2.073(3)
Rh2 N17 2.077(3)
Rh2 N18 2.172(3)
N1 C1 1.126(4)
N2 C3 1.119(4)
N3 C5 1.117(4)
N4 C7 1.362(4)
N4 C8 1.365(4)
N4 N7 1.374(3)
N5 C8 1.292(4)
N5 N6 1.392(4)
N6 C7 1.331(4)
N6 C9 1.463(4)
N7 C11 1.361(4)
N7 C10 1.373(4)
N8 C11 1.301(4)
N8 N9 1.384(4)
N9 C10 1.338(4)
N9 C12 1.458(4)
N10 C13 1.371(4)
N10 C14 1.370(4)
N10 N13 1.381(3)
N11 C14 1.288(4)
N11 N12 1.383(4)
N12 C13 1.328(4)
N12 C15 1.465(4)
N13 C17 1.357(4)
N13 C16 1.365(4)
N14 C17 1.295(4)
N14 N15 1.383(4)
N15 C16 1.334(4)
N15 C18 1.462(4)
N16 C19 1.131(4)
N17 C21 1.126(4)
N18 C23 1.125(4)
C1 C2 1.483(5)
C3 C4 1.455(5)
C5 C6 1.460(5)
C19 C20 1.464(5)
C21 C22 1.457(5)
C23 C24 1.468(5)
B1 F3 1.358(6)
B1 F4 1.373(6)
B1 F2 1.384(6)
B1 F1 1.391(6)
B2 F5 1.341(6)
B2 F7 1.377(6)
B2 F8 1.378(6)
B2 F6 1.387(6)
B3 F12 1.371(5)
B3 F10 1.378(5)
B3 F11 1.375(5)
B3 F9 1.399(5)
B4 F15 1.329(6)
B4 F14 1.370(5)
B4 F16 1.379(6)
B4 F13 1.381(5)
C25 C26 1.469(6)
C26 N19 1.099(5)
